data_4503064
loop_
_publ_author_name
'Jin, Chuan-Ming'
'Wu, Ling-Yan'
'Lu, Huang'
'Xu, Yan'

_publ_section_title
;
 Two Distinct Supramolecular Motifs from Bis(2-methylimidazo-1-yl)
 Methane: An Infinite [n]Catenane and A Discrete M6 Metal-Organic
 Framework
;
_journal_issue 1
_journal_name_full 'Crystal Growth &amp; Design'
_journal_page_first 215
_journal_paper_doi 10.1021/cg070143y
_journal_volume 8
_journal_year 2008
_chemical_compound_source 'Chemical synthesis'
_chemical_formula_moiety 'C36 H48 Ag4 N16, 4(B F4), H2 O'
_chemical_formula_sum 'C36 H50 Ag4 B4 F16 N16 O'
_chemical_formula_weight 1501.64
_chemical_name_systematic
; 
 ? 
;
_space_group_IT_number 12
_symmetry_cell_setting monoclinic
_symmetry_space_group_name_Hall '-C 2y'
_symmetry_space_group_name_H-M 'C 1 2/m 1'
_atom_sites_solution_hydrogens geom
_atom_sites_solution_primary direct
_atom_sites_solution_secondary difmap
_audit_creation_method SHELXL-97
_cell_angle_alpha 90.00
_cell_angle_beta 118.3670(10)
_cell_angle_gamma 90.00
_cell_formula_units_Z 4
_cell_length_a 21.5715(16)
_cell_length_b 15.1534(11)
_cell_length_c 18.3085(14)
_cell_measurement_temperature 292(2)
_cell_volume 5266.1(7)
_computing_cell_refinement 'SAINT+ (Bruker, 2001)'
_computing_data_collection 'SMART, (Bruker, 2001)'
_computing_data_reduction SAINT+
_computing_molecular_graphics 'SHELXTL (Bruker, 2001)'
_computing_publication_material SHELXTL
_computing_structure_refinement 'SHELXL-97 (Sheldrick, 1997)'
_computing_structure_solution 'SHELXS-97 (Sheldrick, 1997)'
_diffrn_ambient_temperature 292(2)
_diffrn_measured_fraction_theta_full 0.997
_diffrn_measured_fraction_theta_max 0.997
_diffrn_measurement_device_type 'CCD area detector'
_diffrn_measurement_method '\f and \w scans'
_diffrn_radiation_monochromator graphite
_diffrn_radiation_source 'fine-focus sealed tube'
_diffrn_radiation_type MoK\a
_diffrn_radiation_wavelength 0.71073
_diffrn_reflns_av_R_equivalents 0.1088
_diffrn_reflns_av_sigmaI/netI 0.0632
_diffrn_reflns_limit_h_max 26
_diffrn_reflns_limit_h_min -26
_diffrn_reflns_limit_k_max 18
_diffrn_reflns_limit_k_min -17
_diffrn_reflns_limit_l_max 22
_diffrn_reflns_limit_l_min -22
_diffrn_reflns_number 21155
_diffrn_reflns_theta_full 26.00
_diffrn_reflns_theta_max 26.00
_diffrn_reflns_theta_min 1.72
_diffrn_standards_number 0
_exptl_absorpt_coefficient_mu 1.571
_exptl_absorpt_correction_T_max 0.730
_exptl_absorpt_correction_T_min 0.630
_exptl_absorpt_correction_type multi-scan
_exptl_absorpt_process_details 'SADABS (Sheldrick, 1996)'
_exptl_crystal_colour colorless
_exptl_crystal_density_diffrn 1.894
_exptl_crystal_density_method 'not measured'
_exptl_crystal_description block
_exptl_crystal_F_000 2952
_exptl_crystal_size_max 0.30
_exptl_crystal_size_mid 0.30
_exptl_crystal_size_min 0.20
_refine_diff_density_max 2.810
_refine_diff_density_min -1.156
_refine_diff_density_rms 0.156
_refine_ls_extinction_method none
_refine_ls_goodness_of_fit_ref 1.075
_refine_ls_hydrogen_treatment riding
_refine_ls_matrix_type full
_refine_ls_number_parameters 411
_refine_ls_number_reflns 5377
_refine_ls_number_restraints 296
_refine_ls_restrained_S_all 1.128
_refine_ls_R_factor_all 0.0849
_refine_ls_R_factor_gt 0.0695
_refine_ls_shift/su_max 0.024
_refine_ls_shift/su_mean 0.002
_refine_ls_structure_factor_coef Fsqd
_refine_ls_weighting_details 'calc w=1/[\s^2^(Fo^2^)+(0.1400P)^2^+0.0000P] where P=(Fo^2^+2Fc^2^)/3'
_refine_ls_weighting_scheme calc
_refine_ls_wR_factor_gt 0.2060
_refine_ls_wR_factor_ref 0.2175
_reflns_number_gt 3937
_reflns_number_total 5377
_reflns_threshold_expression >2sigma(I)
_cod_data_source_file cg070143y-file002.cif
_cod_data_source_block 060613dm
_cod_depositor_comments
;
The following automatic conversions were performed:

'_symmetry_cell_setting' value 'Monoclinic' changed to 'monoclinic'
according to /home/saulius/struct/CIF-dictionaries/cif_core.dic
dictionary named 'cif_core.dic' version 2.4.1 from 2010-06-29.

Automatic conversion script
Id: cif_fix_values 1715 2011-07-08 13:25:40Z adriana 
;
_cod_original_sg_symbol_H-M 'C 2/m'
_cod_database_code 4503064

loop_
_symmetry_equiv_pos_as_xyz
'x, y, z'
'-x, y, -z'
'x+1/2, y+1/2, z'
'-x+1/2, y+1/2, -z'
'-x, -y, -z'
'x, -y, z'
'-x+1/2, -y+1/2, -z'
'x+1/2, -y+1/2, z'

loop_
_atom_site_label
_atom_site_type_symbol
_atom_site_fract_x
_atom_site_fract_y
_atom_site_fract_z
_atom_site_U_iso_or_equiv
_atom_site_adp_type
_atom_site_occupancy
_atom_site_symmetry_multiplicity
_atom_site_calc_flag
_atom_site_refinement_flags
Ag1 Ag 1.20359(2) 0.5000 0.93058(3) 0.07752(15) Uani 1 2 d S
Ag2 Ag 1.0000 0.13267(4) 0.5000 0.09235(18) Uani 1 2 d S
Ag3 Ag 1.118004(19) 0.0000 0.20674(3) 0.07575(12) Uani 1 2 d S
Ag4 Ag 1.0000 0.37193(3) 0.5000 0.07561(13) Uani 1 2 d S
N1 N 1.18934(16) 0.3627(2) 0.92743(19) 0.0691(10) Uani 1 1 d .
N2 N 1.17201(13) 0.2264(2) 0.88404(16) 0.0607(8) Uani 1 1 d .
N3 N 1.10902(14) 0.13780(19) 0.76208(16) 0.0621(9) Uani 1 1 d .
N4 N 1.03837(17) 0.1345(2) 0.62829(19) 0.0781(11) Uani 1 1 d .
N5 N 1.10955(14) 0.1408(2) 0.20555(18) 0.0668(8) Uani 1 1 d .
N6 N 1.11074(13) 0.2773(2) 0.24117(16) 0.0637(8) Uani 1 1 d .
N7 N 1.07063(16) 0.3649(2) 0.31888(17) 0.0706(9) Uani 1 1 d .
N8 N 1.01998(17) 0.3700(2) 0.3975(2) 0.0763(10) Uani 1 1 d .
C1 C 1.20365(16) 0.3052(3) 0.8851(2) 0.0606(10) Uani 1 1 d .
C2 C 1.14597(18) 0.3220(3) 0.9537(2) 0.0694(11) Uani 1 1 d .
H2A H 1.1275 0.3486 0.9849 0.083 Uiso 1 1 calc R
C3 C 1.13484(18) 0.2387(3) 0.9274(2) 0.0722(12) Uani 1 1 d .
H3A H 1.1075 0.1971 0.9364 0.087 Uiso 1 1 calc R
C4 C 1.25228(19) 0.3197(3) 0.8495(2) 0.0811(12) Uani 1 1 d .
H4A H 1.2683 0.3798 0.8586 0.122 Uiso 1 1 calc R
H4B H 1.2278 0.3079 0.7909 0.122 Uiso 1 1 calc R
H4C H 1.2920 0.2808 0.8759 0.122 Uiso 1 1 calc R
C5 C 1.1720(2) 0.1462(2) 0.8418(2) 0.0668(11) Uani 1 1 d .
H5A H 1.1753 0.0960 0.8763 0.080 Uiso 1 1 calc R
H5B H 1.2132 0.1455 0.8333 0.080 Uiso 1 1 calc R
C6 C 1.10350(19) 0.1470(3) 0.6856(2) 0.0685(11) Uani 1 1 d .
C7 C 1.0433(2) 0.1194(3) 0.7515(3) 0.0935(15) Uani 1 1 d .
H7A H 1.0316 0.1098 0.7936 0.112 Uiso 1 1 calc R
C8 C 0.9988(3) 0.1177(4) 0.6702(3) 0.105(2) Uani 1 1 d .
H8A H 0.9505 0.1072 0.6455 0.127 Uiso 1 1 calc R
C9 C 1.1630(2) 0.1689(4) 0.6694(3) 0.1083(17) Uani 1 1 d .
H9A H 1.1463 0.1713 0.6106 0.162 Uiso 1 1 calc R
H9B H 1.1988 0.1243 0.6935 0.162 Uiso 1 1 calc R
H9C H 1.1824 0.2251 0.6936 0.162 Uiso 1 1 calc R
C10 C 1.13320(16) 0.1946(3) 0.2658(2) 0.0710(10) Uani 1 1 d .
C11 C 1.06767(19) 0.1894(3) 0.1356(2) 0.0704(11) Uani 1 1 d .
H11A H 1.0429 0.1665 0.0822 0.084 Uiso 1 1 calc R
C12 C 1.0679(2) 0.2735(3) 0.1555(2) 0.0797(13) Uani 1 1 d .
H12A H 1.0445 0.3201 0.1198 0.096 Uiso 1 1 calc R
C13 C 1.1859(3) 0.1724(4) 0.3553(3) 0.1041(18) Uani 1 1 d .
H13A H 1.1950 0.1100 0.3602 0.156 Uiso 1 1 calc R
H13B H 1.1669 0.1892 0.3912 0.156 Uiso 1 1 calc R
H13C H 1.2291 0.2038 0.3709 0.156 Uiso 1 1 calc R
C14 C 1.1216(2) 0.3564(3) 0.2904(2) 0.0775(10) Uani 1 1 d .
H14A H 1.1683 0.3548 0.3379 0.093 Uiso 1 1 calc R
H14B H 1.1189 0.4076 0.2573 0.093 Uiso 1 1 calc R
C15 C 1.07778(19) 0.3602(3) 0.3967(2) 0.0743(11) Uani 1 1 d .
C16 C 1.0014(2) 0.3724(3) 0.2693(3) 0.0982(15) Uani 1 1 d U
H16A H 0.9800 0.3758 0.2117 0.118 Uiso 1 1 calc R
C17 C 0.9668(3) 0.3742(4) 0.3141(3) 0.115(2) Uani 1 1 d .
H17A H 0.9183 0.3776 0.2943 0.138 Uiso 1 1 calc R
C18 C 1.1477(3) 0.3466(4) 0.4745(3) 0.1124(16) Uani 1 1 d U
H18A H 1.1404 0.3472 0.5223 0.169 Uiso 1 1 calc R
H18B H 1.1796 0.3930 0.4791 0.169 Uiso 1 1 calc R
H18C H 1.1674 0.2907 0.4713 0.169 Uiso 1 1 calc R
B1 B 1.0967(2) 0.0000 -0.0183(3) 0.0551(13) Uani 1 2 d SDU
B2 B 0.8204(3) 1.0000 0.4798(4) 0.129(3) Uani 1 2 d SDU
B3 B 0.3255(3) 0.0000 0.3285(4) 0.105(3) Uani 1 2 d SDU
B4 B 0.1624(4) 0.5000 0.1324(4) 0.098(2) Uani 1 2 d SDU
F1 F 1.14733(16) 0.0000 -0.0432(2) 0.1086(13) Uani 1 2 d SDU
F2 F 1.0775(2) 0.0812(3) -0.0061(4) 0.0996(16) Uani 0.50 1 d PDU
F3 F 1.0448(3) -0.0483(4) -0.0724(4) 0.141(3) Uani 0.50 1 d PDU
F4 F 1.1302(3) -0.0371(4) 0.0581(4) 0.139(2) Uani 0.50 1 d PDU
F5 F 0.8317(3) 1.0000 0.5575(3) 0.188(3) Uani 1 2 d SDU
F6 F 0.8782(2) 1.0000 0.4695(4) 0.167(2) Uani 1 2 d SDU
F7 F 0.7650(3) 1.0256(6) 0.4120(4) 0.164(3) Uani 0.50 1 d PDU
F8 F 0.8089(4) 0.9085(4) 0.4783(5) 0.149(3) Uani 0.50 1 d PDU
F9 F 0.3260(3) 0.0000 0.2557(3) 0.1276(18) Uani 1 2 d SDU
F10 F 0.2660(2) 0.0000 0.3266(4) 0.183(3) Uani 1 2 d SDU
F11 F 0.3354(3) 0.0957(4) 0.3473(3) 0.118(2) Uani 0.50 1 d PDU
F12 F 0.3838(3) -0.0247(4) 0.3935(3) 0.127(2) Uani 0.50 1 d PDU
F13 F 0.1006(3) 0.5000 0.1396(4) 0.195(2) Uani 1 2 d SDU
F14 F 0.1730(3) 0.4119(4) 0.1506(4) 0.1080(17) Uani 0.50 1 d PDU
F15 F 0.1292(4) 0.5000 0.0505(5) 0.217(2) Uani 1 2 d SDU
F16 F 0.1953(4) 0.5595(5) 0.1930(5) 0.144(2) Uani 0.50 1 d PDU
O1W O -0.0070(5) 0.5000 0.0967(10) 0.318(8) Uani 1 2 d S

loop_
_atom_site_aniso_label
_atom_site_aniso_U_11
_atom_site_aniso_U_22
_atom_site_aniso_U_33
_atom_site_aniso_U_23
_atom_site_aniso_U_13
_atom_site_aniso_U_12
Ag1 0.0878(2) 0.0579(3) 0.0637(2) 0.000 0.01706(19) 0.000
Ag2 0.1127(3) 0.1035(4) 0.0471(2) 0.000 0.0268(2) 0.000
Ag3 0.09065(18) 0.0523(2) 0.1102(2) 0.000 0.06875(16) 0.000
Ag4 0.08338(18) 0.0963(3) 0.06804(17) 0.000 0.05299(13) 0.000
N1 0.0745(16) 0.0611(19) 0.0590(16) -0.0039(13) 0.0214(13) -0.0036(14)
N2 0.0655(13) 0.0587(17) 0.0541(14) 0.0007(12) 0.0252(11) -0.0031(13)
N3 0.0778(15) 0.0630(18) 0.0463(12) -0.0032(11) 0.0301(11) -0.0082(13)
N4 0.0892(17) 0.089(3) 0.0556(15) -0.0069(15) 0.0336(13) -0.0012(17)
N5 0.0791(13) 0.0560(18) 0.0844(15) -0.0164(12) 0.0546(11) -0.0117(13)
N6 0.0809(13) 0.0597(17) 0.0665(13) -0.0013(12) 0.0480(10) -0.0071(13)
N7 0.0976(16) 0.070(2) 0.0568(13) -0.0054(12) 0.0465(11) 0.0001(15)
N8 0.0894(16) 0.085(2) 0.0663(15) -0.0072(14) 0.0464(12) 0.0003(16)
C1 0.0612(15) 0.061(2) 0.0478(15) 0.0033(15) 0.0159(12) 0.0022(16)
C2 0.0847(17) 0.070(2) 0.0593(16) -0.0054(16) 0.0389(13) -0.0018(18)
C3 0.0770(18) 0.080(3) 0.0649(18) 0.0001(17) 0.0380(14) -0.0074(18)
C4 0.097(2) 0.081(3) 0.0755(19) 0.0054(19) 0.0495(15) -0.010(2)
C5 0.0814(19) 0.056(2) 0.0583(17) -0.0025(16) 0.0292(14) 0.0071(17)
C6 0.0825(18) 0.073(2) 0.0522(15) -0.0161(15) 0.0336(13) -0.0109(18)
C7 0.106(2) 0.120(4) 0.0638(19) -0.017(2) 0.0478(16) -0.041(2)
C8 0.081(2) 0.146(5) 0.077(3) -0.015(3) 0.028(2) -0.037(3)
C9 0.115(2) 0.155(5) 0.073(2) -0.022(3) 0.0598(17) -0.026(3)
C10 0.0803(14) 0.077(3) 0.0791(16) -0.0053(17) 0.0569(12) -0.0096(18)
C11 0.0831(19) 0.065(2) 0.0565(17) -0.0143(17) 0.0282(14) -0.0035(19)
C12 0.106(2) 0.083(3) 0.0602(17) 0.0072(18) 0.0473(15) 0.013(2)
C13 0.117(3) 0.111(4) 0.066(2) 0.007(3) 0.029(2) 0.015(3)
C14 0.1203(19) 0.062(2) 0.0822(16) -0.0231(15) 0.0740(13) -0.0202(18)
C15 0.0889(16) 0.087(3) 0.0705(16) -0.0150(17) 0.0568(12) -0.0151(18)
C16 0.100(2) 0.113(3) 0.079(2) -0.0056(19) 0.0405(16) 0.0363(19)
C17 0.094(3) 0.170(6) 0.073(3) 0.012(3) 0.033(2) 0.049(3)
C18 0.107(2) 0.139(3) 0.093(2) -0.012(2) 0.0496(17) 0.000(2)
B1 0.073(2) 0.052(3) 0.0575(19) 0.000 0.0450(15) 0.000
B2 0.114(4) 0.167(7) 0.134(5) 0.000 0.080(3) 0.000
B3 0.088(3) 0.142(6) 0.099(4) 0.000 0.055(3) 0.000
B4 0.125(4) 0.109(5) 0.073(3) 0.000 0.057(3) 0.000
F1 0.1009(16) 0.127(3) 0.128(2) 0.000 0.0791(14) 0.000
F2 0.105(2) 0.070(3) 0.144(3) -0.016(2) 0.075(2) 0.019(2)
F3 0.095(3) 0.141(4) 0.162(4) -0.067(3) 0.042(3) -0.032(3)
F4 0.155(4) 0.134(5) 0.123(3) 0.042(3) 0.062(3) 0.037(3)
F5 0.198(4) 0.219(6) 0.159(4) 0.000 0.095(3) 0.000
F6 0.120(3) 0.179(5) 0.219(4) 0.000 0.093(3) 0.000
F7 0.126(3) 0.178(7) 0.164(4) 0.055(4) 0.049(3) 0.040(4)
F8 0.164(4) 0.173(5) 0.144(4) 0.017(4) 0.099(3) -0.002(4)
F9 0.157(3) 0.123(3) 0.083(2) 0.000 0.042(2) 0.000
F10 0.108(3) 0.199(6) 0.238(5) 0.000 0.079(3) 0.000
F11 0.141(4) 0.138(4) 0.078(3) -0.010(3) 0.055(2) -0.005(4)
F12 0.128(3) 0.143(6) 0.099(3) 0.035(3) 0.045(2) 0.050(3)
F13 0.193(3) 0.197(3) 0.201(3) 0.000 0.097(2) 0.000
F14 0.116(2) 0.102(3) 0.115(2) 0.003(2) 0.0615(18) -0.007(2)
F15 0.230(3) 0.214(4) 0.200(3) 0.000 0.097(2) 0.000
F16 0.150(3) 0.146(3) 0.139(3) -0.019(3) 0.070(2) 0.004(3)
O1W 0.155(5) 0.349(17) 0.467(16) 0.000 0.163(7) 0.000

loop_
_atom_type_symbol
_atom_type_description
_atom_type_scat_dispersion_real
_atom_type_scat_dispersion_imag
_atom_type_scat_source
C C 0.0033 0.0016 'International Tables Vol C Tables 4.2.6.8 and 6.1.1.4'
H H 0.0000 0.0000 'International Tables Vol C Tables 4.2.6.8 and 6.1.1.4'
N N 0.0061 0.0033 'International Tables Vol C Tables 4.2.6.8 and 6.1.1.4'
O O 0.0106 0.0060 'International Tables Vol C Tables 4.2.6.8 and 6.1.1.4'
B B 0.0013 0.0007 'International Tables Vol C Tables 4.2.6.8 and 6.1.1.4'
F F 0.0171 0.0103 'International Tables Vol C Tables 4.2.6.8 and 6.1.1.4'
Ag Ag -0.8971 1.1015 'International Tables Vol C Tables 4.2.6.8 and 6.1.1.4'

loop_
_geom_angle_atom_site_label_1
_geom_angle_atom_site_label_2
_geom_angle_atom_site_label_3
_geom_angle
_geom_angle_site_symmetry_1
_geom_angle_site_symmetry_3
N1 Ag1 N1 164.42(19) . 6_565
N4 Ag2 N4 178.4(2) . 2_756
N5 Ag3 N5 170.72(16) 6 .
N8 Ag4 N8 178.42(19) . 2_756
C1 N1 C2 107.4(3) . .
C1 N1 Ag1 127.5(3) . .
C2 N1 Ag1 123.1(3) . .
C1 N2 C3 107.1(3) . .
C1 N2 C5 128.0(3) . .
C3 N2 C5 124.8(3) . .
C6 N3 C7 107.4(3) . .
C6 N3 C5 127.6(3) . .
C7 N3 C5 125.0(3) . .
C6 N4 C8 106.7(3) . .
C6 N4 Ag2 127.2(3) . .
C8 N4 Ag2 126.0(3) . .
C10 N5 C11 106.2(3) . .
C10 N5 Ag3 129.4(3) . .
C11 N5 Ag3 123.9(2) . .
C10 N6 C12 106.3(3) . .
C10 N6 C14 129.6(3) . .
C12 N6 C14 124.0(3) . .
C16 N7 C15 104.5(4) . .
C16 N7 C14 124.5(4) . .
C15 N7 C14 130.8(3) . .
C15 N8 C17 107.0(4) . .
C15 N8 Ag4 129.1(3) . .
C17 N8 Ag4 123.8(3) . .
N1 C1 N2 109.7(4) . .
N1 C1 C4 125.3(4) . .
N2 C1 C4 124.8(4) . .
C3 C2 N1 109.4(4) . .
C3 C2 H2A 125.3 . .
N1 C2 H2A 125.3 . .
C2 C3 N2 106.4(4) . .
C2 C3 H3A 126.8 . .
N2 C3 H3A 126.8 . .
C1 C4 H4A 109.5 . .
C1 C4 H4B 109.5 . .
H4A C4 H4B 109.5 . .
C1 C4 H4C 109.5 . .
H4A C4 H4C 109.5 . .
H4B C4 H4C 109.5 . .
N2 C5 N3 112.0(3) . .
N2 C5 H5A 109.2 . .
N3 C5 H5A 109.2 . .
N2 C5 H5B 109.2 . .
N3 C5 H5B 109.2 . .
H5A C5 H5B 107.9 . .
N4 C6 N3 110.3(4) . .
N4 C6 C9 125.0(4) . .
N3 C6 C9 124.7(3) . .
C8 C7 N3 108.1(5) . .
C8 C7 H7A 125.9 . .
N3 C7 H7A 125.9 . .
C7 C8 N4 107.5(4) . .
C7 C8 H8A 126.2 . .
N4 C8 H8A 126.2 . .
C6 C9 H9A 109.5 . .
C6 C9 H9B 109.5 . .
H9A C9 H9B 109.5 . .
C6 C9 H9C 109.5 . .
H9A C9 H9C 109.5 . .
H9B C9 H9C 109.5 . .
N5 C10 N6 112.1(3) . .
N5 C10 C13 125.4(4) . .
N6 C10 C13 122.3(4) . .
C12 C11 N5 110.1(3) . .
C12 C11 H11A 125.0 . .
N5 C11 H11A 125.0 . .
C11 C12 N6 105.2(3) . .
C11 C12 H12A 127.4 . .
N6 C12 H12A 127.4 . .
C10 C13 H13A 109.5 . .
C10 C13 H13B 109.5 . .
H13A C13 H13B 109.5 . .
C10 C13 H13C 109.5 . .
H13A C13 H13C 109.5 . .
H13B C13 H13C 109.5 . .
N7 C14 N6 112.2(3) . .
N7 C14 H14A 109.2 . .
N6 C14 H14A 109.2 . .
N7 C14 H14B 109.2 . .
N6 C14 H14B 109.2 . .
H14A C14 H14B 107.9 . .
N8 C15 N7 112.7(3) . .
N8 C15 C18 123.4(4) . .
N7 C15 C18 123.9(4) . .
N7 C16 C17 110.7(4) . .
N7 C16 H16A 124.7 . .
C17 C16 H16A 124.7 . .
C16 C17 N8 104.9(4) . .
C16 C17 H17A 127.6 . .
N8 C17 H17A 127.6 . .
C15 C18 H18A 109.5 . .
C15 C18 H18B 109.5 . .
H18A C18 H18B 109.5 . .
C15 C18 H18C 109.5 . .
H18A C18 H18C 109.5 . .
H18B C18 H18C 109.5 . .
F3 B1 F3 67.9(6) . 6
F3 B1 F2 52.9(4) . 6
F3 B1 F2 114.6(5) 6 6
F3 B1 F2 114.6(5) . .
F3 B1 F2 52.9(4) 6 .
F2 B1 F2 131.6(7) 6 .
F3 B1 F4 113.2(5) . .
F3 B1 F4 149.2(6) 6 .
F2 B1 F4 60.4(4) 6 .
F2 B1 F4 105.3(5) . .
F3 B1 F4 149.2(6) . 6
F3 B1 F4 113.2(5) 6 6
F2 B1 F4 105.3(5) 6 6
F2 B1 F4 60.4(4) . 6
F4 B1 F4 49.1(5) . 6
F3 B1 F1 106.1(5) . .
F3 B1 F1 106.1(5) 6 .
F2 B1 F1 114.2(3) 6 .
F2 B1 F1 114.2(3) . .
F4 B1 F1 103.0(4) . .
F4 B1 F1 103.0(4) 6 .
F7 B2 F7 34.6(8) 6_575 .
F7 B2 F5 129.6(7) 6_575 .
F7 B2 F5 129.6(7) . .
F7 B2 F6 110.9(6) 6_575 .
F7 B2 F6 110.9(6) . .
F5 B2 F6 116.1(6) . .
F7 B2 F8 67.4(5) 6_575 .
F7 B2 F8 101.6(6) . .
F5 B2 F8 87.8(4) . .
F6 B2 F8 99.4(5) . .
F7 B2 F8 101.6(6) 6_575 6_575
F7 B2 F8 67.4(5) . 6_575
F5 B2 F8 87.8(4) . 6_575
F6 B2 F8 99.4(5) . 6_575
F8 B2 F8 160.7(9) . 6_575
F10 B3 F12 123.2(7) . 6
F10 B3 F12 123.2(7) . .
F12 B3 F12 33.1(6) 6 .
F10 B3 F9 117.4(6) . .
F12 B3 F9 116.5(6) 6 .
F12 B3 F9 116.5(6) . .
F10 B3 F11 92.2(4) . 6
F12 B3 F11 95.6(5) 6 6
F12 B3 F11 62.6(4) . 6
F9 B3 F11 99.4(4) . 6
F10 B3 F11 92.2(4) . .
F12 B3 F11 62.6(4) 6 .
F12 B3 F11 95.6(5) . .
F9 B3 F11 99.4(4) . .
F11 B3 F11 156.1(7) 6 .
F15 B4 F16 136.8(4) . .
F15 B4 F16 136.8(4) . 6_565
F16 B4 F16 84.5(7) . 6_565
F15 B4 F14 102.4(4) . .
F16 B4 F14 119.5(6) . .
F16 B4 F14 35.0(4) 6_565 .
F15 B4 F14 102.4(4) . 6_565
F16 B4 F14 35.0(4) . 6_565
F16 B4 F14 119.5(6) 6_565 6_565
F14 B4 F14 154.4(7) . 6_565
F15 B4 F13 94.6(6) . .
F16 B4 F13 94.2(6) . .
F16 B4 F13 94.2(6) 6_565 .
F14 B4 F13 91.9(5) . .
F14 B4 F13 91.9(5) 6_565 .
F3 F2 B1 61.8(4) 6 .
F3 F2 F4 121.6(5) 6 6
B1 F2 F4 59.9(4) . 6
F2 F3 B1 65.2(4) 6 .
F2 F3 F3 114.9(4) 6 6
B1 F3 F3 56.0(3) . 6
F4 F4 B1 65.5(3) 6 .
F4 F4 F2 119.5(3) 6 6
B1 F4 F2 59.7(3) . 6
F7 F7 B2 72.7(4) 6_575 .
F7 F7 F8 131.5(4) 6_575 6_575
B2 F7 F8 59.4(4) . 6_575
B2 F8 F7 53.2(4) . 6_575
F12 F11 B3 52.9(4) 6 .
F12 F12 B3 73.4(3) 6 .
F12 F12 F11 137.6(3) 6 6
B3 F12 F11 64.5(3) . 6
F16 F14 B4 70.7(7) 6_565 .
F14 F16 B4 74.3(7) 6_565 .

loop_
_geom_bond_atom_site_label_1
_geom_bond_atom_site_label_2
_geom_bond_distance
_geom_bond_site_symmetry_2
Ag1 N1 2.100(3) .
Ag1 N1 2.100(3) 6_565
Ag2 N4 2.087(3) .
Ag2 N4 2.087(3) 2_756
Ag3 N5 2.140(3) 6
Ag3 N5 2.140(3) .
Ag4 N8 2.116(4) .
Ag4 N8 2.116(4) 2_756
N1 C1 1.297(5) .
N1 C2 1.384(5) .
N2 C1 1.371(5) .
N2 C3 1.383(6) .
N2 C5 1.441(5) .
N3 C6 1.356(5) .
N3 C7 1.365(6) .
N3 C5 1.452(4) .
N4 C6 1.307(4) .
N4 C8 1.416(7) .
N5 C10 1.268(5) .
N5 C11 1.379(5) .
N6 C10 1.341(5) .
N6 C12 1.393(4) .
N6 C14 1.451(5) .
N7 C16 1.334(5) .
N7 C15 1.360(5) .
N7 C14 1.428(6) .
N8 C15 1.263(5) .
N8 C17 1.410(6) .
C1 C4 1.493(6) .
C2 C3 1.332(6) .
C2 H2A 0.9300 .
C3 H3A 0.9300 .
C4 H4A 0.9600 .
C4 H4B 0.9600 .
C4 H4C 0.9600 .
C5 H5A 0.9700 .
C5 H5B 0.9700 .
C6 C9 1.485(7) .
C7 C8 1.335(6) .
C7 H7A 0.9300 .
C8 H8A 0.9300 .
C9 H9A 0.9600 .
C9 H9B 0.9600 .
C9 H9C 0.9600 .
C10 C13 1.524(5) .
C11 C12 1.325(6) .
C11 H11A 0.9300 .
C12 H12A 0.9300 .
C13 H13A 0.9600 .
C13 H13B 0.9600 .
C13 H13C 0.9600 .
C14 H14A 0.9700 .
C14 H14B 0.9700 .
C15 C18 1.519(6) .
C16 C17 1.347(9) .
C16 H16A 0.9300 .
C17 H17A 0.9300 .
C18 H18A 0.9600 .
C18 H18B 0.9600 .
C18 H18C 0.9600 .
B1 F3 1.311(6) .
B1 F3 1.311(6) 6
B1 F2 1.350(5) 6
B1 F2 1.350(5) .
B1 F4 1.354(7) .
B1 F4 1.354(7) 6
B1 F1 1.370(6) .
B2 F7 1.307(7) 6_575
B2 F7 1.307(7) .
B2 F5 1.325(8) .
B2 F6 1.346(8) .
B2 F8 1.406(7) .
B2 F8 1.406(7) 6_575
B3 F10 1.268(8) .
B3 F12 1.310(7) 6
B3 F12 1.310(7) .
B3 F9 1.337(9) .
B3 F11 1.483(6) 6
B3 F11 1.483(6) .
B4 F15 1.319(9) .
B4 F16 1.342(8) .
B4 F16 1.342(8) 6_565
B4 F14 1.368(6) .
B4 F14 1.368(6) 6_565
B4 F13 1.401(10) .
F2 F3 1.187(8) 6
F2 F4 1.360(7) 6
F3 F2 1.187(8) 6
F3 F3 1.464(13) 6
F4 F4 1.124(12) 6
F4 F2 1.360(7) 6
F7 F7 0.776(17) 6_575
F7 F8 1.507(10) 6_575
F8 F7 1.507(10) 6_575
F11 F12 1.458(8) 6
F12 F12 0.747(13) 6
F12 F11 1.458(8) 6
F14 F16 0.816(9) 6_565
F16 F14 0.816(9) 6_565
